data_1508349
loop_
_publ_author_name
'Wei, Ying'
'Lin, Shaoxia'
'Liang, Fushun'

_publ_section_title
;
 One-pot cascade leading to direct \a-imidation of ketones by a
 combination of N-bromosuccinimide and 1,8-diazabicyclo[5.4.1]undec-7-ene
;
_journal_coden_ASTM ORLEF7
_journal_issue 16
_journal_name_full 'Organic Letters'
_journal_page_first 4202
_journal_page_last 4205
_journal_paper_doi 10.1021/ol301871s
_journal_volume 14
_journal_year 2012
_chemical_formula_moiety 'C26 H26 N4 O6'
_chemical_formula_sum 'C13 H13 N2 O3'
_chemical_formula_weight 490.51
_space_group_IT_number 14
_symmetry_cell_setting monoclinic
_symmetry_space_group_name_Hall '-P 2ybc'
_symmetry_space_group_name_H-M 'P 1 21/c 1'
_atom_sites_solution_hydrogens geom
_atom_sites_solution_primary direct
_atom_sites_solution_secondary difmap
_audit_creation_method SHELXL-97
_cell_angle_alpha 90.00
_cell_angle_beta 108.049(5)
_cell_angle_gamma 90.00
_cell_formula_units_Z 8
_cell_length_a 12.369(5)
_cell_length_b 19.662(5)
_cell_length_c 11.036(5)
_cell_measurement_temperature 293(2)
_cell_volume 2551.9(17)
_computing_structure_refinement 'SHELXL-97 (Sheldrick, 2008)'
_diffrn_ambient_temperature 293(2)
_diffrn_measured_fraction_theta_full 0.994
_diffrn_measured_fraction_theta_max 0.851
_diffrn_radiation_monochromator graphite
_diffrn_radiation_source 'fine-focus sealed tube'
_diffrn_radiation_type MoK\a
_diffrn_radiation_wavelength 0.71069
_diffrn_reflns_av_R_equivalents 0.0238
_diffrn_reflns_av_sigmaI/netI 0.0447
_diffrn_reflns_limit_h_max 16
_diffrn_reflns_limit_h_min -16
_diffrn_reflns_limit_k_max 26
_diffrn_reflns_limit_k_min -19
_diffrn_reflns_limit_l_max 10
_diffrn_reflns_limit_l_min -14
_diffrn_reflns_number 10693
_diffrn_reflns_theta_full 25.00
_diffrn_reflns_theta_max 29.17
_diffrn_reflns_theta_min 3.63
_exptl_absorpt_coefficient_mu 0.092
_exptl_crystal_density_diffrn 1.277
_exptl_crystal_density_method 'not measured'
_exptl_crystal_F_000 1032
_exptl_crystal_size_max 0.45
_exptl_crystal_size_mid 0.32
_exptl_crystal_size_min 0.21
_refine_diff_density_max 0.502
_refine_diff_density_min -0.174
_refine_diff_density_rms 0.037
_refine_ls_extinction_coef 0.027(2)
_refine_ls_extinction_expression Fc^*^=kFc[1+0.001xFc^2^\l^3^/sin(2\q)]^-1/4^
_refine_ls_extinction_method SHELXL
_refine_ls_goodness_of_fit_ref 0.983
_refine_ls_hydrogen_treatment constr
_refine_ls_matrix_type full
_refine_ls_number_parameters 326
_refine_ls_number_reflns 5861
_refine_ls_number_restraints 0
_refine_ls_restrained_S_all 0.983
_refine_ls_R_factor_all 0.0929
_refine_ls_R_factor_gt 0.0533
_refine_ls_shift/su_max 0.008
_refine_ls_shift/su_mean 0.001
_refine_ls_structure_factor_coef Fsqd
_refine_ls_weighting_details 'calc w=1/[\s^2^(Fo^2^)+(0.0720P)^2^+0.4837P] where P=(Fo^2^+2Fc^2^)/3'
_refine_ls_weighting_scheme calc
_refine_ls_wR_factor_gt 0.1306
_refine_ls_wR_factor_ref 0.1566
_reflns_number_gt 3655
_reflns_number_total 5861
_reflns_threshold_expression >2\s(I)
_cod_data_source_file ol301871s_si_002.cif
_cod_data_source_block p21c
_cod_depositor_comments
;
 Updated bibliographic information.

 Antanas Vaitkus,
 2019-09-20
;
_cod_original_sg_symbol_H-M p2(1)/c
_cod_database_code 1508349

loop_
_symmetry_equiv_pos_as_xyz
'x, y, z'
'-x, y+1/2, -z+1/2'
'-x, -y, -z'
'x, -y-1/2, z-1/2'

loop_
_atom_site_label
_atom_site_type_symbol
_atom_site_fract_x
_atom_site_fract_y
_atom_site_fract_z
_atom_site_U_iso_or_equiv
_atom_site_adp_type
_atom_site_occupancy
_atom_site_symmetry_multiplicity
_atom_site_calc_flag
_atom_site_refinement_flags
C1 C 0.4154(2) 0.01084(13) -0.3145(2) 0.0744(7) Uani 1 1 d .
H1 H 0.4406 0.0204 -0.3838 0.089 Uiso 1 1 calc R
C2 C 0.46329(19) -0.04110(12) -0.2338(2) 0.0632(6) Uani 1 1 d .
H2 H 0.5212 -0.0669 -0.2480 0.076 Uiso 1 1 calc R
C3 C 0.42585(17) -0.05537(10) -0.1314(2) 0.0527(5) Uani 1 1 d .
H3 H 0.4582 -0.0912 -0.0773 0.063 Uiso 1 1 calc R
C4 C 0.34010(15) -0.01669(9) -0.10798(18) 0.0440(4) Uani 1 1 d .
C5 C 0.2937(2) 0.03604(11) -0.1903(2) 0.0613(6) Uani 1 1 d .
H5 H 0.2372 0.0631 -0.1759 0.074 Uiso 1 1 calc R
C6 C 0.3308(2) 0.04884(13) -0.2937(3) 0.0787(7) Uani 1 1 d .
H6 H 0.2977 0.0837 -0.3498 0.094 Uiso 1 1 calc R
C7 C 0.30007(16) -0.03497(10) 0.00118(19) 0.0471(5) Uani 1 1 d .
C8 C 0.22311(18) 0.01424(10) 0.0419(2) 0.0527(5) Uani 1 1 d .
H8A H 0.2669 0.0536 0.0822 0.063 Uiso 1 1 calc R
H8B H 0.1633 0.0297 -0.0327 0.063 Uiso 1 1 calc R
C9 C 0.08674(17) -0.06578(10) 0.0888(2) 0.0504(5) Uani 1 1 d .
C10 C 0.1376(2) -0.05839(11) 0.3104(2) 0.0607(6) Uani 1 1 d .
C11 C 0.2069(2) -0.00942(11) 0.2583(2) 0.0603(6) Uani 1 1 d .
C12 C 0.0658(3) -0.02093(16) 0.3787(3) 0.0989(10) Uani 1 1 d .
H12A H 0.0230 -0.0532 0.4105 0.148 Uiso 1 1 calc R
H12B H 0.0145 0.0094 0.3202 0.148 Uiso 1 1 calc R
H12C H 0.1145 0.0047 0.4485 0.148 Uiso 1 1 calc R
C13 C 0.2162(3) -0.10941(14) 0.3970(3) 0.0880(8) Uani 1 1 d .
H13A H 0.1725 -0.1405 0.4300 0.132 Uiso 1 1 calc R
H13B H 0.2696 -0.0859 0.4663 0.132 Uiso 1 1 calc R
H13C H 0.2565 -0.1342 0.3495 0.132 Uiso 1 1 calc R
C14 C -0.2327(3) 0.29686(18) -0.2482(3) 0.0908(9) Uani 1 1 d .
H14 H -0.3024 0.3006 -0.3116 0.109 Uiso 1 1 calc R
C15 C -0.21720(19) 0.24678(14) -0.1590(2) 0.0718(7) Uani 1 1 d .
H15 H -0.2753 0.2161 -0.1624 0.086 Uiso 1 1 calc R
C16 C -0.11410(16) 0.24210(10) -0.0633(2) 0.0510(5) Uani 1 1 d .
H16 H -0.1031 0.2083 -0.0018 0.061 Uiso 1 1 calc R
C17 C -0.02743(16) 0.28725(9) -0.05850(17) 0.0434(4) Uani 1 1 d .
C18 C -0.0449(2) 0.33765(11) -0.1514(2) 0.0621(6) Uani 1 1 d .
H18 H 0.0127 0.3685 -0.1493 0.074 Uiso 1 1 calc R
C19 C -0.1478(3) 0.34160(15) -0.2462(2) 0.0840(8) Uani 1 1 d .
H19 H -0.1594 0.3748 -0.3090 0.101 Uiso 1 1 calc R
C20 C 0.08474(15) 0.28381(9) 0.04106(18) 0.0439(4) Uani 1 1 d .
C21 C 0.10530(15) 0.22692(10) 0.13696(18) 0.0470(5) Uani 1 1 d .
H21A H 0.0407 0.2234 0.1688 0.056 Uiso 1 1 calc R
H21B H 0.1116 0.1843 0.0952 0.056 Uiso 1 1 calc R
C22 C 0.21090(16) 0.28315(9) 0.34095(17) 0.0423(4) Uani 1 1 d .
C23 C 0.31194(15) 0.21091(9) 0.25589(16) 0.0393(4) Uani 1 1 d .
C24 C 0.39122(15) 0.23531(10) 0.38328(16) 0.0441(4) Uani 1 1 d .
C25 C 0.4237(2) 0.17546(12) 0.4749(2) 0.0677(7) Uani 1 1 d .
H25A H 0.4738 0.1908 0.5554 0.102 Uiso 1 1 calc R
H25B H 0.4614 0.1415 0.4402 0.102 Uiso 1 1 calc R
H25C H 0.3564 0.1564 0.4871 0.102 Uiso 1 1 calc R
C26 C 0.49401(19) 0.27061(15) 0.3641(3) 0.0753(7) Uani 1 1 d .
H26A H 0.5435 0.2858 0.4449 0.113 Uiso 1 1 calc R
H26B H 0.4693 0.3090 0.3086 0.113 Uiso 1 1 calc R
H26C H 0.5341 0.2393 0.3267 0.113 Uiso 1 1 calc R
N1 N 0.17297(14) -0.01724(8) 0.12947(16) 0.0512(4) Uani 1 1 d .
N2 N 0.06560(15) -0.08973(9) 0.19322(18) 0.0597(5) Uani 1 1 d .
N3 N 0.20725(12) 0.23737(8) 0.24273(14) 0.0427(4) Uani 1 1 d .
N4 N 0.31714(13) 0.28328(8) 0.42127(14) 0.0463(4) Uani 1 1 d .
O1 O 0.32656(14) -0.08839(8) 0.05748(16) 0.0697(5) Uani 1 1 d .
O2 O 0.04214(13) -0.08111(7) -0.02219(15) 0.0636(4) Uani 1 1 d .
O3 O 0.28024(18) 0.02890(10) 0.31973(17) 0.0944(6) Uani 1 1 d .
O4 O 0.15982(14) 0.32432(8) 0.04644(16) 0.0733(5) Uani 1 1 d .
O5 O 0.33776(12) 0.17452(7) 0.18019(12) 0.0509(4) Uani 1 1 d .
O6 O 0.12910(11) 0.31591(7) 0.34739(14) 0.0566(4) Uani 1 1 d .

loop_
_atom_site_aniso_label
_atom_site_aniso_U_11
_atom_site_aniso_U_22
_atom_site_aniso_U_33
_atom_site_aniso_U_23
_atom_site_aniso_U_13
_atom_site_aniso_U_12
C1 0.0824(17) 0.0823(17) 0.0680(15) 0.0050(14) 0.0371(13) 0.0030(15)
C2 0.0558(12) 0.0690(14) 0.0687(15) -0.0099(12) 0.0249(11) 0.0032(11)
C3 0.0470(11) 0.0483(11) 0.0586(12) -0.0007(10) 0.0101(9) 0.0018(9)
C4 0.0427(10) 0.0373(9) 0.0498(11) -0.0018(8) 0.0110(8) -0.0057(8)
C5 0.0683(14) 0.0522(12) 0.0708(14) 0.0123(11) 0.0324(12) 0.0122(11)
C6 0.0946(18) 0.0739(16) 0.0784(17) 0.0302(14) 0.0425(15) 0.0186(15)
C7 0.0453(10) 0.0403(10) 0.0526(11) 0.0036(9) 0.0106(9) -0.0046(9)
C8 0.0590(12) 0.0460(11) 0.0571(12) 0.0018(9) 0.0238(10) -0.0057(10)
C9 0.0493(11) 0.0402(10) 0.0647(14) -0.0063(10) 0.0221(10) -0.0023(9)
C10 0.0765(15) 0.0521(12) 0.0660(14) -0.0099(11) 0.0401(12) -0.0152(11)
C11 0.0731(14) 0.0533(12) 0.0611(14) -0.0101(11) 0.0303(12) -0.0180(11)
C12 0.126(3) 0.0878(19) 0.114(2) -0.0285(18) 0.082(2) -0.0182(18)
C13 0.109(2) 0.0795(17) 0.0771(17) 0.0085(14) 0.0320(16) -0.0111(16)
C14 0.0679(17) 0.108(2) 0.0726(17) -0.0086(17) -0.0133(14) 0.0344(17)
C15 0.0466(12) 0.0804(16) 0.0771(16) -0.0144(14) 0.0026(12) 0.0129(12)
C16 0.0433(11) 0.0513(11) 0.0543(12) -0.0047(9) 0.0090(9) 0.0065(9)
C17 0.0475(10) 0.0415(10) 0.0400(10) -0.0012(8) 0.0119(8) 0.0111(9)
C18 0.0747(15) 0.0564(12) 0.0548(12) 0.0101(10) 0.0197(11) 0.0178(11)
C19 0.095(2) 0.0867(19) 0.0602(15) 0.0206(14) 0.0095(14) 0.0401(18)
C20 0.0437(10) 0.0435(10) 0.0447(10) -0.0031(8) 0.0141(8) -0.0034(9)
C21 0.0407(10) 0.0507(11) 0.0441(10) 0.0027(9) 0.0053(8) -0.0048(9)
C22 0.0450(10) 0.0453(10) 0.0394(9) 0.0030(8) 0.0171(8) 0.0032(9)
C23 0.0439(10) 0.0418(9) 0.0334(9) 0.0033(8) 0.0134(8) 0.0026(8)
C24 0.0391(9) 0.0579(11) 0.0353(9) -0.0046(8) 0.0116(8) 0.0020(9)
C25 0.0713(15) 0.0838(16) 0.0403(11) 0.0068(11) 0.0062(10) 0.0263(13)
C26 0.0499(12) 0.1007(19) 0.0788(16) -0.0200(15) 0.0252(12) -0.0172(13)
N1 0.0559(10) 0.0465(9) 0.0568(10) -0.0053(8) 0.0255(8) -0.0125(8)
N2 0.0662(11) 0.0518(10) 0.0704(12) -0.0086(9) 0.0346(9) -0.0168(9)
N3 0.0392(8) 0.0500(9) 0.0357(8) -0.0031(7) 0.0068(6) 0.0024(7)
N4 0.0437(9) 0.0553(9) 0.0396(8) -0.0075(7) 0.0124(7) 0.0041(7)
O1 0.0764(11) 0.0585(9) 0.0799(11) 0.0238(8) 0.0325(9) 0.0131(8)
O2 0.0639(9) 0.0554(9) 0.0662(10) -0.0077(8) 0.0125(8) -0.0052(7)
O3 0.1165(15) 0.0976(13) 0.0710(11) -0.0215(10) 0.0315(10) -0.0616(13)
O4 0.0676(10) 0.0710(10) 0.0719(10) 0.0134(8) 0.0080(8) -0.0262(9)
O5 0.0666(9) 0.0526(8) 0.0353(7) -0.0005(6) 0.0185(6) 0.0114(7)
O6 0.0526(8) 0.0605(8) 0.0619(9) 0.0036(7) 0.0256(7) 0.0150(7)

loop_
_atom_type_symbol
_atom_type_description
_atom_type_scat_dispersion_real
_atom_type_scat_dispersion_imag
_atom_type_scat_source
C C 0.0033 0.0016 'International Tables Vol C Tables 4.2.6.8 and 6.1.1.4'
H H 0.0000 0.0000 'International Tables Vol C Tables 4.2.6.8 and 6.1.1.4'
N N 0.0061 0.0033 'International Tables Vol C Tables 4.2.6.8 and 6.1.1.4'
O O 0.0106 0.0060 'International Tables Vol C Tables 4.2.6.8 and 6.1.1.4'

loop_
_geom_angle_atom_site_label_1
_geom_angle_atom_site_label_2
_geom_angle_atom_site_label_3
_geom_angle
C6 C1 C2 120.1(2)
C6 C1 H1 119.9
C2 C1 H1 119.9
C1 C2 C3 120.0(2)
C1 C2 H2 120.0
C3 C2 H2 120.0
C2 C3 C4 120.68(19)
C2 C3 H3 119.7
C4 C3 H3 119.7
C5 C4 C3 118.2(2)
C5 C4 C7 122.79(18)
C3 C4 C7 118.94(17)
C4 C5 C6 120.3(2)
C4 C5 H5 119.8
C6 C5 H5 119.8
C1 C6 C5 120.6(2)
C1 C6 H6 119.7
C5 C6 H6 119.7
O1 C7 C4 121.43(18)
O1 C7 C8 119.63(19)
C4 C7 C8 118.94(16)
N1 C8 C7 111.37(16)
N1 C8 H8A 109.4
C7 C8 H8A 109.4
N1 C8 H8B 109.4
C7 C8 H8B 109.4
H8A C8 H8B 108.0
O2 C9 N2 129.00(19)
O2 C9 N1 123.8(2)
N2 C9 N1 107.25(18)
N2 C10 C11 101.12(17)
N2 C10 C12 110.7(2)
C11 C10 C12 111.49(19)
N2 C10 C13 112.07(19)
C11 C10 C13 109.4(2)
C12 C10 C13 111.6(2)
O3 C11 N1 126.2(2)
O3 C11 C10 126.5(2)
N1 C11 C10 107.28(18)
C10 C12 H12A 109.5
C10 C12 H12B 109.5
H12A C12 H12B 109.5
C10 C12 H12C 109.5
H12A C12 H12C 109.5
H12B C12 H12C 109.5
C10 C13 H13A 109.5
C10 C13 H13B 109.5
H13A C13 H13B 109.5
C10 C13 H13C 109.5
H13A C13 H13C 109.5
H13B C13 H13C 109.5
C15 C14 C19 121.2(2)
C15 C14 H14 119.4
C19 C14 H14 119.4
C14 C15 C16 119.3(3)
C14 C15 H15 120.4
C16 C15 H15 120.4
C17 C16 C15 120.5(2)
C17 C16 H16 119.7
C15 C16 H16 119.7
C16 C17 C18 119.16(18)
C16 C17 C20 122.50(17)
C18 C17 C20 118.33(18)
C19 C18 C17 119.7(2)
C19 C18 H18 120.1
C17 C18 H18 120.1
C14 C19 C18 120.1(2)
C14 C19 H19 120.0
C18 C19 H19 120.0
O4 C20 C17 122.31(17)
O4 C20 C21 119.60(16)
C17 C20 C21 118.08(16)
N3 C21 C20 112.17(15)
N3 C21 H21A 109.2
C20 C21 H21A 109.2
N3 C21 H21B 109.2
C20 C21 H21B 109.2
H21A C21 H21B 107.9
O6 C22 N4 128.48(17)
O6 C22 N3 123.83(16)
N4 C22 N3 107.69(15)
O5 C23 N3 126.56(17)
O5 C23 C24 126.12(16)
N3 C23 C24 107.32(15)
N4 C24 C26 111.75(17)
N4 C24 C25 111.55(16)
C26 C24 C25 112.68(18)
N4 C24 C23 100.74(14)
C26 C24 C23 110.06(17)
C25 C24 C23 109.40(16)
C24 C25 H25A 109.5
C24 C25 H25B 109.5
H25A C25 H25B 109.5
C24 C25 H25C 109.5
H25A C25 H25C 109.5
H25B C25 H25C 109.5
C24 C26 H26A 109.5
C24 C26 H26B 109.5
H26A C26 H26B 109.5
C24 C26 H26C 109.5
H26A C26 H26C 109.5
H26B C26 H26C 109.5
C11 N1 C9 111.73(17)
C11 N1 C8 126.50(17)
C9 N1 C8 121.54(17)
C9 N2 C10 112.62(16)
C23 N3 C22 111.23(14)
C23 N3 C21 126.58(16)
C22 N3 C21 121.92(15)
C22 N4 C24 112.48(15)

loop_
_geom_bond_atom_site_label_1
_geom_bond_atom_site_label_2
_geom_bond_distance
C1 C6 1.362(4)
C1 C2 1.363(3)
C1 H1 0.9300
C2 C3 1.377(3)
C2 H2 0.9300
C3 C4 1.393(3)
C3 H3 0.9300
C4 C5 1.381(3)
C4 C7 1.482(3)
C5 C6 1.378(3)
C5 H5 0.9300
C6 H6 0.9300
C7 O1 1.213(2)
C7 C8 1.520(3)
C8 N1 1.439(3)
C8 H8A 0.9700
C8 H8B 0.9700
C9 O2 1.216(3)
C9 N2 1.343(3)
C9 N1 1.398(3)
C10 N2 1.460(3)
C10 C11 1.517(3)
C10 C12 1.521(3)
C10 C13 1.513(4)
C11 O3 1.212(3)
C11 N1 1.361(3)
C12 H12A 0.9600
C12 H12B 0.9600
C12 H12C 0.9600
C13 H13A 0.9600
C13 H13B 0.9600
C13 H13C 0.9600
C14 C15 1.363(4)
C14 C19 1.365(4)
C14 H14 0.9300
C15 C16 1.384(3)
C15 H15 0.9300
C16 C17 1.380(3)
C16 H16 0.9300
C17 C18 1.394(3)
C17 C20 1.481(3)
C18 C19 1.376(4)
C18 H18 0.9300
C19 H19 0.9300
C20 O4 1.211(2)
C20 C21 1.506(3)
C21 N3 1.443(2)
C21 H21A 0.9700
C21 H21B 0.9700
C22 O6 1.220(2)
C22 N4 1.338(2)
C22 N3 1.399(2)
C23 O5 1.216(2)
C23 N3 1.361(2)
C23 C24 1.521(3)
C24 N4 1.464(2)
C24 C26 1.520(3)
C24 C25 1.522(3)
C25 H25A 0.9600
C25 H25B 0.9600
C25 H25C 0.9600
C26 H26A 0.9600
C26 H26B 0.9600
C26 H26C 0.9600

loop_
_geom_torsion_atom_site_label_1
_geom_torsion_atom_site_label_2
_geom_torsion_atom_site_label_3
_geom_torsion_atom_site_label_4
_geom_torsion
C6 C1 C2 C3 0.2(4)
C1 C2 C3 C4 -0.8(3)
C2 C3 C4 C5 0.2(3)
C2 C3 C4 C7 178.29(18)
C3 C4 C5 C6 1.0(3)
C7 C4 C5 C6 -177.0(2)
C2 C1 C6 C5 1.0(4)
C4 C5 C6 C1 -1.6(4)
C5 C4 C7 O1 166.1(2)
C3 C4 C7 O1 -11.9(3)
C5 C4 C7 C8 -13.2(3)
C3 C4 C7 C8 168.75(17)
O1 C7 C8 N1 -11.8(3)
C4 C7 C8 N1 167.49(16)
N2 C10 C11 O3 -179.8(3)
C12 C10 C11 O3 62.4(4)
C13 C10 C11 O3 -61.5(3)
N2 C10 C11 N1 -0.8(2)
C12 C10 C11 N1 -118.6(2)
C13 C10 C11 N1 117.5(2)
C19 C14 C15 C16 1.2(4)
C14 C15 C16 C17 -0.4(3)
C15 C16 C17 C18 -0.1(3)
C15 C16 C17 C20 -179.29(19)
C16 C17 C18 C19 -0.1(3)
C20 C17 C18 C19 179.1(2)
C15 C14 C19 C18 -1.4(4)
C17 C18 C19 C14 0.8(4)
C16 C17 C20 O4 -178.54(19)
C18 C17 C20 O4 2.3(3)
C16 C17 C20 C21 2.5(3)
C18 C17 C20 C21 -176.72(17)
O4 C20 C21 N3 13.0(3)
C17 C20 C21 N3 -167.98(16)
O5 C23 C24 N4 172.80(17)
N3 C23 C24 N4 -7.19(18)
O5 C23 C24 C26 54.7(3)
N3 C23 C24 C26 -125.28(18)
O5 C23 C24 C25 -69.6(2)
N3 C23 C24 C25 110.41(18)
O3 C11 N1 C9 179.8(2)
C10 C11 N1 C9 0.8(2)
O3 C11 N1 C8 5.3(4)
C10 C11 N1 C8 -173.73(19)
O2 C9 N1 C11 179.4(2)
N2 C9 N1 C11 -0.4(2)
O2 C9 N1 C8 -5.8(3)
N2 C9 N1 C8 174.45(17)
C7 C8 N1 C11 101.2(2)
C7 C8 N1 C9 -72.8(2)
O2 C9 N2 C10 -180.0(2)
N1 C9 N2 C10 -0.2(2)
C11 C10 N2 C9 0.7(2)
C12 C10 N2 C9 118.9(2)
C13 C10 N2 C9 -115.7(2)
O5 C23 N3 C22 -173.21(17)
C24 C23 N3 C22 6.8(2)
O5 C23 N3 C21 0.8(3)
C24 C23 N3 C21 -179.18(16)
O6 C22 N3 C23 176.59(17)
N4 C22 N3 C23 -3.3(2)
O6 C22 N3 C21 2.2(3)
N4 C22 N3 C21 -177.68(16)
C20 C21 N3 C23 -96.3(2)
C20 C21 N3 C22 77.1(2)
O6 C22 N4 C24 178.26(18)
N3 C22 N4 C24 -1.8(2)
C26 C24 N4 C22 122.35(19)
C25 C24 N4 C22 -110.50(19)
C23 C24 N4 C22 5.51(19)

loop_
_cod_related_entry_id
_cod_related_entry_database
_cod_related_entry_code
1 ChemSpider 29280855
